data_2219849
loop_
_publ_author_name
'Augustine, T.'
'Vithiya, Scholastica Mary'
'Ramkumar, V.'
'Kanakam, Charles C.'

_publ_section_title
;
 3-Benzylidene-6-methoxychroman-4-one
;
_journal_coeditor_code FL2222
_journal_issue 11
_journal_name_full 'Acta Crystallographica Section E'
_journal_page_first o2080
_journal_paper_doi 10.1107/S1600536808031541
_journal_volume 64
_journal_year 2008
_chemical_formula_iupac 'C17 H14 O3'
_chemical_formula_moiety 'C17 H14 O3'
_chemical_formula_sum 'C17 H14 O3'
_chemical_formula_weight 266.28
_chemical_name_systematic
;
3-Benzylidene-6-methoxychroman-4-one
;
_space_group_IT_number 2
_symmetry_cell_setting triclinic
_symmetry_space_group_name_Hall '-P 1'
_symmetry_space_group_name_H-M 'P -1'
_atom_sites_solution_hydrogens geom
_atom_sites_solution_primary direct
_atom_sites_solution_secondary difmap
_audit_creation_method SHELXL-97
_cell_angle_alpha 95.9640(10)
_cell_angle_beta 103.8280(10)
_cell_angle_gamma 104.0420(10)
_cell_formula_units_Z 2
_cell_length_a 7.2678(2)
_cell_length_b 8.3151(2)
_cell_length_c 11.7999(4)
_cell_measurement_reflns_used 4851
_cell_measurement_temperature 298(2)
_cell_measurement_theta_max 28.28
_cell_measurement_theta_min 2.56
_cell_volume 661.74(3)
_computing_cell_refinement 'SAINT-Plus (Bruker, 2004)'
_computing_data_collection 'APEX2 (Bruker, 2004)'
_computing_data_reduction 'SAINT-Plus (Bruker, 2004)'
_computing_molecular_graphics 'ORTEP-3 (Farrugia, 1997)'
_computing_publication_material 'SHELXL97 (Sheldrick, 2008) and PLATON (Spek, 2003)'
_computing_structure_refinement 'SHELXL97 (Sheldrick, 2008)'
_computing_structure_solution 'SHELXS97 (Sheldrick, 2008)'
_diffrn_ambient_temperature 298(2)
_diffrn_measured_fraction_theta_full 0.987
_diffrn_measured_fraction_theta_max 0.943
_diffrn_measurement_device_type 'Bruker APEXII CCD area-detector'
_diffrn_measurement_method '\f and \w'
_diffrn_radiation_monochromator graphite
_diffrn_radiation_source 'fine-focus sealed tube'
_diffrn_radiation_type MoK\a
_diffrn_radiation_wavelength 0.71073
_diffrn_reflns_av_R_equivalents 0.0177
_diffrn_reflns_av_sigmaI/netI 0.0184
_diffrn_reflns_limit_h_max 9
_diffrn_reflns_limit_h_min -8
_diffrn_reflns_limit_k_max 11
_diffrn_reflns_limit_k_min -10
_diffrn_reflns_limit_l_max 15
_diffrn_reflns_limit_l_min -15
_diffrn_reflns_number 8868
_diffrn_reflns_theta_full 25.00
_diffrn_reflns_theta_max 28.29
_diffrn_reflns_theta_min 2.56
_exptl_absorpt_coefficient_mu 0.091
_exptl_absorpt_correction_T_max 0.9662
_exptl_absorpt_correction_T_min 0.9601
_exptl_absorpt_correction_type multi-scan
_exptl_absorpt_process_details '(SADABS; Bruker, 1999)'
_exptl_crystal_colour colourless
_exptl_crystal_density_diffrn 1.336
_exptl_crystal_density_method 'not measured'
_exptl_crystal_description Block
_exptl_crystal_F_000 280
_exptl_crystal_size_max 0.45
_exptl_crystal_size_mid 0.42
_exptl_crystal_size_min 0.38
_refine_diff_density_max 0.245
_refine_diff_density_min -0.233
_refine_ls_extinction_method none
_refine_ls_goodness_of_fit_ref 1.040
_refine_ls_hydrogen_treatment mixed
_refine_ls_matrix_type full
_refine_ls_number_parameters 186
_refine_ls_number_reflns 3041
_refine_ls_number_restraints 0
_refine_ls_restrained_S_all 1.040
_refine_ls_R_factor_all 0.0510
_refine_ls_R_factor_gt 0.0389
_refine_ls_shift/su_max 0.000
_refine_ls_shift/su_mean 0.000
_refine_ls_structure_factor_coef Fsqd
_refine_ls_weighting_details 'calc w=1/[\s^2^(Fo^2^)+(0.0554P)^2^+0.1403P] where P=(Fo^2^+2Fc^2^)/3'
_refine_ls_weighting_scheme calc
_refine_ls_wR_factor_gt 0.1048
_refine_ls_wR_factor_ref 0.1159
_reflns_number_gt 2404
_reflns_number_total 3041
_reflns_threshold_expression I>2\s(I)
_cod_data_source_file fl2222.cif
_cod_data_source_block I
_cod_depositor_comments
;
The following automatic conversions were performed:
'_symmetry_cell_setting' value 'Triclinic' changed to 'triclinic'
according to '/home/saulius/struct/CIF-dictionaries/cif_core.dic'
dictionary named 'cif_core.dic' version 2.4.1 from 2010-06-29.

Automatic conversion script
Id: cif_fix_enum 1527 2010-12-29 10:47:43Z saulius 

The following automatic conversions were performed:

'_symmetry_cell_setting' value 'Triclinic' changed to 'triclinic'
according to /home/saulius/struct/CIF-dictionaries/cif_core.dic
dictionary named 'cif_core.dic' version 2.4.1 from 2010-06-29.

Automatic conversion script
Id: cif_fix_values 1715 2011-07-08 13:25:40Z adriana 
;
_cod_original_sg_symbol_Hall '-p 1'
_cod_database_code 2219849
_cod_database_fobs_code 2219849

loop_
_symmetry_equiv_pos_as_xyz
'x, y, z'
'-x, -y, -z'

loop_
_atom_site_type_symbol
_atom_site_label
_atom_site_fract_x
_atom_site_fract_y
_atom_site_fract_z
_atom_site_U_iso_or_equiv
_atom_site_adp_type
_atom_site_calc_flag
_atom_site_refinement_flags
_atom_site_occupancy
C C1 -0.38800(18) 0.42099(15) 0.12980(11) 0.0357(3) Uani d . 1
C C2 -0.49675(19) 0.45875(16) 0.20631(12) 0.0413(3) Uani d . 1
H H2 -0.4480 0.5584 0.2610 0.050 Uiso calc R 1
C C3 -0.6764(2) 0.34969(18) 0.20189(13) 0.0469(3) Uani d . 1
H H3 -0.7484 0.3771 0.2527 0.056 Uiso calc R 1
C C4 -0.7491(2) 0.20056(18) 0.12250(14) 0.0499(3) Uani d . 1
H H4 -0.8689 0.1265 0.1205 0.060 Uiso calc R 1
C C5 -0.6433(2) 0.16181(18) 0.04615(13) 0.0526(4) Uani d . 1
H H5 -0.6916 0.0606 -0.0069 0.063 Uiso calc R 1
C C6 -0.4668(2) 0.27146(17) 0.04756(12) 0.0448(3) Uani d . 1
H H6 -0.3995 0.2458 -0.0066 0.054 Uiso calc R 1
C C7 -0.19833(18) 0.53387(16) 0.12988(12) 0.0384(3) Uani d . 1
C C8 -0.04981(18) 0.62292(15) 0.22311(11) 0.0366(3) Uani d . 1
C C9 0.12813(18) 0.73207(16) 0.20106(11) 0.0375(3) Uani d . 1
C C10 0.47891(18) 0.89529(15) 0.29540(11) 0.0370(3) Uani d . 1
H H10 0.4781 0.9476 0.2294 0.044 Uiso calc R 1
C C11 0.64996(18) 0.92856(15) 0.38626(11) 0.0390(3) Uani d . 1
C C12 0.65136(19) 0.84577(17) 0.48305(12) 0.0439(3) Uani d . 1
H H12 0.7679 0.8659 0.5429 0.053 Uiso calc R 1
C C13 0.4833(2) 0.73495(18) 0.49135(12) 0.0439(3) Uani d . 1
H H13 0.4862 0.6800 0.5562 0.053 Uiso calc R 1
C C14 -0.03927(19) 0.62083(18) 0.35174(11) 0.0427(3) Uani d . 1
H H14A -0.0509 0.7271 0.3874 0.051 Uiso calc R 1
H H14B -0.1486 0.5319 0.3584 0.051 Uiso calc R 1
C C15 0.30664(17) 0.78222(14) 0.30322(10) 0.0336(3) Uani d . 1
C C16 0.30814(18) 0.70497(15) 0.40210(11) 0.0362(3) Uani d . 1
C C17 0.8268(3) 1.1358(3) 0.29888(18) 0.0764(6) Uani d . 1
H H17A 0.8124 1.0644 0.2261 0.115 Uiso calc R 1
H H17B 0.9493 1.2225 0.3186 0.115 Uiso calc R 1
H H17C 0.7195 1.1861 0.2896 0.115 Uiso calc R 1
O O1 0.13097(14) 0.77364(14) 0.10531(9) 0.0566(3) Uani d . 1
O O2 0.14409(13) 0.59397(12) 0.41471(8) 0.0454(2) Uani d . 1
O O3 0.82540(14) 1.03993(13) 0.38987(9) 0.0540(3) Uani d . 1
H H7 -0.175(2) 0.5435(19) 0.0546(15) 0.051(4) Uiso d . 1

loop_
_atom_site_aniso_label
_atom_site_aniso_U_11
_atom_site_aniso_U_22
_atom_site_aniso_U_33
_atom_site_aniso_U_12
_atom_site_aniso_U_13
_atom_site_aniso_U_23
C1 0.0311(6) 0.0373(6) 0.0357(6) 0.0073(5) 0.0046(5) 0.0092(5)
C2 0.0344(6) 0.0382(6) 0.0475(7) 0.0079(5) 0.0088(5) 0.0016(5)
C3 0.0365(7) 0.0516(8) 0.0538(8) 0.0108(6) 0.0158(6) 0.0100(6)
C4 0.0349(7) 0.0470(7) 0.0587(9) -0.0018(6) 0.0082(6) 0.0122(6)
C5 0.0497(8) 0.0431(7) 0.0504(8) -0.0009(6) 0.0048(6) -0.0030(6)
C6 0.0426(7) 0.0480(7) 0.0384(7) 0.0072(6) 0.0091(5) 0.0016(5)
C7 0.0339(6) 0.0423(6) 0.0378(6) 0.0081(5) 0.0092(5) 0.0087(5)
C8 0.0310(6) 0.0403(6) 0.0380(6) 0.0084(5) 0.0097(5) 0.0074(5)
C9 0.0321(6) 0.0423(6) 0.0353(6) 0.0069(5) 0.0071(5) 0.0079(5)
C10 0.0331(6) 0.0381(6) 0.0375(6) 0.0086(5) 0.0064(5) 0.0066(5)
C11 0.0297(6) 0.0386(6) 0.0444(7) 0.0081(5) 0.0059(5) 0.0025(5)
C12 0.0347(7) 0.0539(8) 0.0385(7) 0.0150(6) 0.0006(5) 0.0039(6)
C13 0.0413(7) 0.0551(8) 0.0352(6) 0.0154(6) 0.0067(5) 0.0111(5)
C14 0.0321(6) 0.0548(8) 0.0392(7) 0.0076(6) 0.0114(5) 0.0059(6)
C15 0.0298(6) 0.0357(6) 0.0334(6) 0.0087(5) 0.0067(5) 0.0032(4)
C16 0.0334(6) 0.0401(6) 0.0349(6) 0.0101(5) 0.0100(5) 0.0047(5)
C17 0.0437(9) 0.0871(13) 0.0821(13) -0.0091(9) 0.0049(8) 0.0372(10)
O1 0.0392(5) 0.0764(7) 0.0416(5) -0.0049(5) 0.0035(4) 0.0223(5)
O2 0.0369(5) 0.0580(6) 0.0403(5) 0.0077(4) 0.0104(4) 0.0173(4)
O3 0.0305(5) 0.0574(6) 0.0614(6) -0.0006(4) -0.0003(4) 0.0152(5)

loop_
_atom_type_symbol
_atom_type_description
_atom_type_scat_dispersion_real
_atom_type_scat_dispersion_imag
_atom_type_scat_source
C C 0.0033 0.0016 'International Tables Vol C Tables 4.2.6.8 and 6.1.1.4'
H H 0.0000 0.0000 'International Tables Vol C Tables 4.2.6.8 and 6.1.1.4'
O O 0.0106 0.0060 'International Tables Vol C Tables 4.2.6.8 and 6.1.1.4'

loop_
_geom_angle_atom_site_label_1
_geom_angle_atom_site_label_2
_geom_angle_atom_site_label_3
_geom_angle
C2 C1 C6 118.20(12)
C2 C1 C7 122.70(11)
C6 C1 C7 119.07(12)
C3 C2 C1 120.72(12)
C3 C2 H2 119.6
C1 C2 H2 119.6
C4 C3 C2 120.26(13)
C4 C3 H3 119.9
C2 C3 H3 119.9
C5 C4 C3 119.63(13)
C5 C4 H4 120.2
C3 C4 H4 120.2
C6 C5 C4 120.64(13)
C6 C5 H5 119.7
C4 C5 H5 119.7
C5 C6 C1 120.49(13)
C5 C6 H6 119.8
C1 C6 H6 119.8
C8 C7 C1 128.33(12)
C8 C7 H7 115.3(9)
C1 C7 H7 116.4(9)
C7 C8 C9 118.66(11)
C7 C8 C14 126.65(12)
C9 C8 C14 114.65(10)
O1 C9 C15 121.81(11)
O1 C9 C8 123.09(11)
C15 C9 C8 115.06(11)
C11 C10 C15 119.58(12)
C11 C10 H10 120.2
C15 C10 H10 120.2
O3 C11 C10 124.75(12)
O3 C11 C12 115.45(11)
C10 C11 C12 119.80(12)
C13 C12 C11 120.93(12)
C13 C12 H12 119.5
C11 C12 H12 119.5
C12 C13 C16 119.70(12)
C12 C13 H13 120.1
C16 C13 H13 120.1
O2 C14 C8 111.15(10)
O2 C14 H14A 109.4
C8 C14 H14A 109.4
O2 C14 H14B 109.4
C8 C14 H14B 109.4
H14A C14 H14B 108.0
C16 C15 C10 120.07(11)
C16 C15 C9 119.69(11)
C10 C15 C9 119.96(11)
O2 C16 C15 122.60(11)
O2 C16 C13 117.53(11)
C15 C16 C13 119.83(12)
O3 C17 H17A 109.5
O3 C17 H17B 109.5
H17A C17 H17B 109.5
O3 C17 H17C 109.5
H17A C17 H17C 109.5
H17B C17 H17C 109.5
C16 O2 C14 113.85(10)
C11 O3 C17 117.35(11)

loop_
_geom_bond_atom_site_label_1
_geom_bond_atom_site_label_2
_geom_bond_distance
C1 C2 1.3932(18)
C1 C6 1.3978(17)
C1 C7 1.4671(17)
C2 C3 1.3830(19)
C2 H2 0.9300
C3 C4 1.378(2)
C3 H3 0.9300
C4 C5 1.377(2)
C4 H4 0.9300
C5 C6 1.377(2)
C5 H5 0.9300
C6 H6 0.9300
C7 C8 1.3412(17)
C7 H7 0.950(16)
C8 C9 1.4846(18)
C8 C14 1.5036(18)
C9 O1 1.2187(15)
C9 C15 1.4818(16)
C10 C11 1.3805(17)
C10 C15 1.4007(17)
C10 H10 0.9300
C11 O3 1.3704(15)
C11 C12 1.3927(19)
C12 C13 1.371(2)
C12 H12 0.9300
C13 C16 1.3938(17)
C13 H13 0.9300
C14 O2 1.4434(16)
C14 H14A 0.9700
C14 H14B 0.9700
C15 C16 1.3883(17)
C16 O2 1.3693(15)
C17 O3 1.403(2)
C17 H17A 0.9600
C17 H17B 0.9600
C17 H17C 0.9600

loop_
_geom_hbond_atom_site_label_D
_geom_hbond_atom_site_label_H
_geom_hbond_atom_site_label_A
_geom_hbond_site_symmetry_A
_geom_hbond_distance_DH
_geom_hbond_distance_HA
_geom_hbond_distance_DA
_geom_hbond_angle_DHA
C6 H6 O1 2_565 0.93 2.53 3.4293(18) 163

loop_
_geom_torsion_atom_site_label_1
_geom_torsion_atom_site_label_2
_geom_torsion_atom_site_label_3
_geom_torsion_atom_site_label_4
_geom_torsion
C6 C1 C2 C3 0.93(19)
C7 C1 C2 C3 179.01(12)
C1 C2 C3 C4 0.9(2)
C2 C3 C4 C5 -1.0(2)
C3 C4 C5 C6 -0.7(2)
C4 C5 C6 C1 2.6(2)
C2 C1 C6 C5 -2.7(2)
C7 C1 C6 C5 179.18(12)
C2 C1 C7 C8 41.2(2)
C6 C1 C7 C8 -140.74(14)
C1 C7 C8 C9 -178.86(12)
C1 C7 C8 C14 3.3(2)
C7 C8 C9 O1 16.3(2)
C14 C8 C9 O1 -165.66(13)
C7 C8 C9 C15 -161.35(11)
C14 C8 C9 C15 16.71(16)
C15 C10 C11 O3 -178.13(11)
C15 C10 C11 C12 1.94(18)
O3 C11 C12 C13 178.09(12)
C10 C11 C12 C13 -2.0(2)
C11 C12 C13 C16 -0.3(2)
C7 C8 C14 O2 129.37(13)
C9 C8 C14 O2 -48.50(15)
C11 C10 C15 C16 0.33(18)
C11 C10 C15 C9 -173.63(11)
O1 C9 C15 C16 -166.84(12)
C8 C9 C15 C16 10.83(17)
O1 C9 C15 C10 7.14(19)
C8 C9 C15 C10 -175.19(10)
C10 C15 C16 O2 179.75(11)
C9 C15 C16 O2 -6.28(18)
C10 C15 C16 C13 -2.59(18)
C9 C15 C16 C13 171.39(11)
C12 C13 C16 O2 -179.65(11)
C12 C13 C16 C15 2.57(19)
C15 C16 O2 C14 -27.22(16)
C13 C16 O2 C14 155.06(11)
C8 C14 O2 C16 53.73(14)
C10 C11 O3 C17 5.0(2)
C12 C11 O3 C17 -175.11(15)

loop_
_cod_related_entry_id
_cod_related_entry_database
_cod_related_entry_code
1 ChemSpider 22878817
